data_9004375
loop_
_publ_author_name
'Oberti, R.'
'Hawthorne, F. C.'
'Ungaretti, L.'
'Cannillo, E.'

_publ_section_title
;
 [6]Al disorder in amphiboles from mantle peridotites
 Sample: F4
;
_journal_name_full 'The Canadian Mineralogist'
_journal_page_first 867
_journal_page_last 878
_journal_volume 33
_journal_year 1995
_chemical_formula_sum 'Al2.142 Ca1.88 Cr0.04 Fe0.59 H2 K0.336 Mg3.7 Na0.586 O24 Si6.568 Ti0.04'
_chemical_name_mineral Hornblende
_space_group_IT_number 12
_symmetry_space_group_name_Hall '-C 2y'
_symmetry_space_group_name_H-M 'C 1 2/m 1'
_cell_angle_alpha 90
_cell_angle_beta 105.26
_cell_angle_gamma 90
_cell_formula_units_Z 2
_cell_length_a 9.860
_cell_length_b 17.984
_cell_length_c 5.290
_cell_volume 904.961
_database_code_amcsd 0005449
_exptl_crystal_density_diffrn 3.145
_cod_original_formula_sum 'Si6.568 Al2.142 Mg3.7 Fe.59 Ti.04 Cr.04 Ca1.88 Na.586 K.336 H2 O24'
_cod_database_code 9004375

loop_
_space_group_symop_operation_xyz
x,y,z
1/2+x,1/2+y,z
x,-y,z
1/2+x,1/2-y,z
-x,y,-z
1/2-x,1/2+y,-z
-x,-y,-z
1/2-x,1/2-y,-z

loop_
_atom_site_label
_atom_site_fract_x
_atom_site_fract_y
_atom_site_fract_z
_atom_site_occupancy
_atom_site_U_iso_or_equiv
_atom_site_type_symbol
_atom_site_attached_hydrogens
SiT1 0.28070 0.08520 0.30220 0.82100 0.00532 Si 0
AlT1 0.28070 0.08520 0.30220 0.17900 0.00532 Al 0
SiT2 0.29050 0.17290 0.81220 0.82100 0.00583 Si 0
AlT2 0.29050 0.17290 0.81220 0.17900 0.00583 Al 0
MgM1 0.00000 0.08890 0.50000 0.91000 0.00633 Mg 0
FeM1 0.00000 0.08890 0.50000 0.09000 0.00633 Fe 0
TiM2 0.00000 0.17620 0.00000 0.02000 0.00595 Ti 0
CrM2 0.00000 0.17620 0.00000 0.02000 0.00595 Cr 0
AlM2 0.00000 0.17620 0.00000 0.23000 0.00595 Al 0
FeM2 0.00000 0.17620 0.00000 0.12000 0.00595 Fe 0
MgM2 0.00000 0.17620 0.00000 0.61000 0.00595 Mg 0
AlM3 0.00000 0.00000 0.00000 0.25000 0.00583 Al 0
MgM3 0.00000 0.00000 0.00000 0.66000 0.00583 Mg 0
FeM3 0.00000 0.00000 0.00000 0.09000 0.00583 Fe 0
FeM4 0.00000 0.27980 0.50000 0.02000 0.00849 Fe 0
CaM4 0.00000 0.27980 0.50000 0.47000 0.00849 Ca 0
NaM4 0.00000 0.27980 0.50000 0.01000 0.00849 Na 0
FeM4* 0.00000 0.25710 0.50000 0.02000 0.00874 Fe 0
CaM4* 0.00000 0.25710 0.50000 0.47000 0.00874 Ca 0
NaM4* 0.00000 0.25710 0.50000 0.01000 0.00874 Na 0
NaA 0.00000 0.50000 0.00000 0.11000 0.06219 Na 0
KA 0.00000 0.50000 0.00000 0.06800 0.06219 K 0
NaA(m) 0.02910 0.50000 0.07270 0.10900 0.06079 Na 0
KA(m) 0.02910 0.50000 0.07270 0.06700 0.06079 K 0
NaA(2) 0.00000 0.46750 0.00000 0.10900 0.02102 Na 0
KA(2) 0.00000 0.46750 0.00000 0.06700 0.02102 K 0
H 0.19740 0.00000 0.76760 1.00000 0.05459 H 0
O1 0.10730 0.08750 0.21620 1.00000 0.00975 O 0
O2 0.11950 0.17320 0.73210 1.00000 0.00811 O 0
O-h3 0.10840 0.00000 0.71730 1.00000 0.00975 O 0
O4 0.36710 0.25000 0.78840 1.00000 0.01077 O 0
O5 0.34960 0.14030 0.11210 1.00000 0.01089 O 0
O6 0.34370 0.11630 0.60900 1.00000 0.01216 O 0
O7 0.33940 0.00000 0.27530 1.00000 0.01406 O 0

loop_
_cod_changelog_entry_id
_cod_changelog_entry_author
_cod_changelog_entry_date
_cod_changelog_entry_text
1
;cod-tools version 3.8.0
Id: cif_guess_AMCSD_atom_types 9581 2023-05-17 12:35:41Z saulius
;
2023-05-23T09:17:44+03:00
;Derived atom types and hydrogen counts
from atom names that follow the AMCSD naming convention
(Wat == water, O-H == hydroxyl).
;

loop_
_cod_related_entry_id
_cod_related_entry_database
_cod_related_entry_code
1 AMCSD 0005449
